data_4341741
loop_
_publ_author_name
'Gao, Jianhua'
'Li, Jian'
'Sulejmanovic, Dino'
'Hwu, Shiou-Jyh'

_publ_section_title
;
 M3(P2O7)2(2-)-Type Open Frameworks Featuring [M2O8] and [M3O12]
 Multinuclear Transition-Metal Oxide Units. Serendipitous Synthesis of Six
 Polymorphic Salt-Inclusion Magnetic Solids: Na2M3(P2O7)2&#x00B7;ACl (M =
 Mn, Fe; A = Rb, Cs) and K2M3(P2O7)2&#x00B7;CsCl (M = Fe, Mn).
;
_journal_issue 3
_journal_name_full 'Inorganic chemistry'
_journal_page_first 1136
_journal_page_last 1144
_journal_paper_doi 10.1021/ic5024696
_journal_volume 54
_journal_year 2015
_chemical_formula_sum 'Cl Cs Fe3 Na2 O14 P4'
_chemical_formula_weight 729.77
_chemical_name_systematic
; 
 ? 
;
_space_group_IT_number 15
_symmetry_cell_setting monoclinic
_symmetry_space_group_name_Hall '-C 2yc'
_symmetry_space_group_name_H-M 'C 1 2/c 1'
_atom_sites_solution_hydrogens none
_atom_sites_solution_primary direct
_atom_sites_solution_secondary difmap
_audit_creation_method SHELXL-97
_cell_angle_alpha 90.00
_cell_angle_beta 118.44
_cell_angle_gamma 90.00
_cell_formula_units_Z 4
_cell_length_a 20.884(7)
_cell_length_b 5.228(7)
_cell_length_c 13.76(2)
_cell_measurement_temperature 273(2)
_cell_volume 1321(3)
_computing_structure_refinement 'SHELXL-97 (Sheldrick, 1997)'
_computing_structure_solution 'SHELXS-97 (Sheldrick, 1990)'
_diffrn_ambient_temperature 273(2)
_diffrn_measured_fraction_theta_full 0.996
_diffrn_measured_fraction_theta_max 0.996
_diffrn_radiation_monochromator graphite
_diffrn_radiation_source 'fine-focus sealed tube'
_diffrn_radiation_type MoK\a
_diffrn_radiation_wavelength 0.71073
_diffrn_reflns_av_R_equivalents 0.0398
_diffrn_reflns_av_sigmaI/netI 0.0249
_diffrn_reflns_limit_h_max 26
_diffrn_reflns_limit_h_min -25
_diffrn_reflns_limit_k_max 6
_diffrn_reflns_limit_k_min -6
_diffrn_reflns_limit_l_max 16
_diffrn_reflns_limit_l_min -17
_diffrn_reflns_number 5747
_diffrn_reflns_theta_full 26.38
_diffrn_reflns_theta_max 26.38
_diffrn_reflns_theta_min 2.22
_exptl_absorpt_coefficient_mu 6.799
_exptl_absorpt_correction_T_max 0.442
_exptl_absorpt_correction_T_min 0.306
_exptl_absorpt_correction_type empirical
_exptl_crystal_colour 'Light brown'
_exptl_crystal_density_diffrn 3.669
_exptl_crystal_density_method 'not measured'
_exptl_crystal_description column
_exptl_crystal_F_000 1376.0
_exptl_crystal_size_max 0.18
_exptl_crystal_size_mid 0.15
_exptl_crystal_size_min 0.12
_refine_diff_density_max 0.800
_refine_diff_density_min -0.763
_refine_diff_density_rms 0.145
_refine_ls_extinction_coef 0.0039(2)
_refine_ls_extinction_expression Fc^*^=kFc[1+0.001xFc^2^\l^3^/sin(2\q)]^-1/4^
_refine_ls_extinction_method SHELXL
_refine_ls_goodness_of_fit_ref 1.084
_refine_ls_hydrogen_treatment none
_refine_ls_matrix_type full
_refine_ls_number_parameters 117
_refine_ls_number_reflns 1353
_refine_ls_number_restraints 0
_refine_ls_restrained_S_all 1.084
_refine_ls_R_factor_all 0.0241
_refine_ls_R_factor_gt 0.0235
_refine_ls_shift/su_max 0.000
_refine_ls_shift/su_mean 0.000
_refine_ls_structure_factor_coef Fsqd
_refine_ls_weighting_details 'calc w=1/[\s^2^(Fo^2^)+(0.0352P)^2^+4.1943P] where P=(Fo^2^+2Fc^2^)/3'
_refine_ls_weighting_scheme calc
_refine_ls_wR_factor_gt 0.0627
_refine_ls_wR_factor_ref 0.0633
_reflns_number_gt 1314
_reflns_number_total 1361
_reflns_threshold_expression >2sigma(I)
_cod_data_source_file ic5024696_si_002.cif
_cod_data_source_block Na2Fe3(P2O7)2CsCl_(3)
_cod_depositor_comments 'Adding full bibliography for 4341739--4341744.cif.'
_cod_original_sg_symbol_H-M c2/c
_cod_database_code 4341741

loop_
_symmetry_equiv_pos_as_xyz
'x, y, z'
'-x, y, -z+1/2'
'x+1/2, y+1/2, z'
'-x+1/2, y+1/2, -z+1/2'
'-x, -y, -z'
'x, -y, z-1/2'
'-x+1/2, -y+1/2, -z'
'x+1/2, -y+1/2, z-1/2'

loop_
_atom_site_label
_atom_site_type_symbol
_atom_site_fract_x
_atom_site_fract_y
_atom_site_fract_z
_atom_site_U_iso_or_equiv
_atom_site_adp_type
_atom_site_occupancy
_atom_site_symmetry_multiplicity
_atom_site_calc_flag
_atom_site_refinement_flags
Cs Cs 0.5000 0.0000 0.0000 0.01863(14) Uani 1 2 d S
Fe1 Fe 0.34522(2) 0.01186(7) 0.15622(4) 0.01088(15) Uani 1 1 d .
Fe2 Fe 0.5000 0.43790(12) 0.2500 0.01494(17) Uani 1 2 d S
Na Na 0.72107(7) 0.9699(2) 0.15076(11) 0.0188(3) Uani 1 1 d .
Cl Cl 0.5000 -0.03828(19) 0.2500 0.0207(2) Uani 1 2 d S
P1 P 0.34162(4) 0.52128(12) 0.00679(6) 0.00902(18) Uani 1 1 d .
P2 P 0.61974(4) 0.48977(11) 0.17504(6) 0.00884(19) Uani 1 1 d .
O1 O 0.54161(12) 0.4934(3) 0.15234(18) 0.0129(5) Uani 1 1 d .
O2 O 0.39180(11) 0.4699(4) -0.05178(18) 0.0136(4) Uani 1 1 d .
O3 O 0.34325(11) 0.2322(4) 0.28494(16) 0.0158(4) Uani 1 1 d .
O4 O 0.38064(10) 0.3665(4) 0.11274(14) 0.0143(4) Uani 1 1 d .
O5 O 0.34349(11) -0.1921(4) 0.02670(16) 0.0162(4) Uani 1 1 d .
O6 O 0.66634(10) 0.7087(4) 0.24540(15) 0.0156(4) Uani 1 1 d .
O7 O 0.73234(10) 0.5792(4) 0.07310(16) 0.0178(4) Uani 1 1 d .

loop_
_atom_site_aniso_label
_atom_site_aniso_U_11
_atom_site_aniso_U_22
_atom_site_aniso_U_33
_atom_site_aniso_U_23
_atom_site_aniso_U_13
_atom_site_aniso_U_12
Cs 0.0219(2) 0.01517(19) 0.01403(18) -0.00072(8) 0.00471(14) 0.00119(8)
Fe1 0.0126(2) 0.0112(2) 0.0095(2) -0.00099(12) 0.00577(18) -0.00023(12)
Fe2 0.0169(3) 0.0172(3) 0.0164(3) 0.000 0.0126(2) 0.000
Na 0.0176(6) 0.0183(6) 0.0193(6) -0.0017(4) 0.0078(5) 0.0009(4)
Cl 0.0302(6) 0.0142(4) 0.0178(5) 0.000 0.0115(4) 0.000
P1 0.0091(3) 0.0105(3) 0.0082(3) -0.0003(2) 0.0048(3) 0.0003(2)
P2 0.0091(4) 0.0100(4) 0.0081(4) 0.0004(2) 0.0047(3) 0.0006(2)
O1 0.0095(10) 0.0202(12) 0.0102(10) 0.0014(6) 0.0055(8) 0.0011(6)
O2 0.0118(10) 0.0197(10) 0.0115(10) 0.0030(7) 0.0072(8) 0.0046(7)
O3 0.0205(9) 0.0121(9) 0.0170(9) -0.0034(8) 0.0107(8) -0.0047(8)
O4 0.0166(9) 0.0155(9) 0.0111(8) 0.0026(7) 0.0069(7) 0.0001(7)
O5 0.0230(9) 0.0113(9) 0.0153(9) -0.0011(7) 0.0097(8) 0.0004(7)
O6 0.0162(9) 0.0139(10) 0.0175(9) -0.0033(8) 0.0087(8) -0.0029(7)
O7 0.0114(9) 0.0207(10) 0.0177(10) -0.0037(9) 0.0042(8) -0.0021(8)

loop_
_atom_type_symbol
_atom_type_description
_atom_type_scat_dispersion_real
_atom_type_scat_dispersion_imag
_atom_type_scat_source
O O 0.0106 0.0060 'International Tables Vol C Tables 4.2.6.8 and 6.1.1.4'
Na Na 0.0362 0.0249 'International Tables Vol C Tables 4.2.6.8 and 6.1.1.4'
P P 0.1023 0.0942 'International Tables Vol C Tables 4.2.6.8 and 6.1.1.4'
Cl Cl 0.1484 0.1585 'International Tables Vol C Tables 4.2.6.8 and 6.1.1.4'
Fe Fe 0.3463 0.8444 'International Tables Vol C Tables 4.2.6.8 and 6.1.1.4'
Cs Cs -0.3680 2.1192 'International Tables Vol C Tables 4.2.6.8 and 6.1.1.4'

loop_
_geom_angle_atom_site_label_1
_geom_angle_atom_site_label_2
_geom_angle_atom_site_label_3
_geom_angle
_geom_angle_site_symmetry_1
_geom_angle_site_symmetry_3
O1 Cs O1 180.00(9) 5_655 .
O1 Cs O2 57.44(8) 5_655 5_655
O1 Cs O2 122.56(8) . 5_655
O1 Cs O2 122.56(8) 5_655 .
O1 Cs O2 57.44(8) . .
O2 Cs O2 180.00(8) 5_655 .
O1 Cs O1 109.49(14) 5_655 5_665
O1 Cs O1 70.51(14) . 5_665
O2 Cs O1 136.20(7) 5_655 5_665
O2 Cs O1 43.80(7) . 5_665
O1 Cs O1 70.51(14) 5_655 1_545
O1 Cs O1 109.49(14) . 1_545
O2 Cs O1 43.80(7) 5_655 1_545
O2 Cs O1 136.20(7) . 1_545
O1 Cs O1 180.0 5_665 1_545
O1 Cs O3 44.97(6) 5_655 6
O1 Cs O3 135.03(6) . 6
O2 Cs O3 101.81(7) 5_655 6
O2 Cs O3 78.19(7) . 6
O1 Cs O3 83.04(10) 5_665 6
O1 Cs O3 96.96(10) 1_545 6
O1 Cs O3 135.03(6) 5_655 2_655
O1 Cs O3 44.97(6) . 2_655
O2 Cs O3 78.19(7) 5_655 2_655
O2 Cs O3 101.81(7) . 2_655
O1 Cs O3 96.96(10) 5_665 2_655
O1 Cs O3 83.04(10) 1_545 2_655
O3 Cs O3 180.00(13) 6 2_655
O1 Cs O2 42.24(7) 5_655 1_545
O1 Cs O2 137.76(7) . 1_545
O2 Cs O2 75.52(9) 5_655 1_545
O2 Cs O2 104.48(9) . 1_545
O1 Cs O2 125.52(8) 5_665 1_545
O1 Cs O2 54.48(8) 1_545 1_545
O3 Cs O2 43.09(6) 6 1_545
O3 Cs O2 136.91(6) 2_655 1_545
O1 Cs O2 137.76(7) 5_655 5_665
O1 Cs O2 42.24(7) . 5_665
O2 Cs O2 104.48(9) 5_655 5_665
O2 Cs O2 75.52(9) . 5_665
O1 Cs O2 54.48(8) 5_665 5_665
O1 Cs O2 125.52(8) 1_545 5_665
O3 Cs O2 136.91(6) 6 5_665
O3 Cs O2 43.09(6) 2_655 5_665
O2 Cs O2 180.00(6) 1_545 5_665
O1 Cs Cl 61.18(8) 5_655 5_655
O1 Cs Cl 118.82(8) . 5_655
O2 Cs Cl 86.03(5) 5_655 5_655
O2 Cs Cl 93.97(5) . 5_655
O1 Cs Cl 55.41(7) 5_665 5_655
O1 Cs Cl 124.59(7) 1_545 5_655
O3 Cs Cl 67.19(9) 6 5_655
O3 Cs Cl 112.81(9) 2_655 5_655
O2 Cs Cl 98.79(5) 1_545 5_655
O2 Cs Cl 81.21(5) 5_665 5_655
O1 Cs Cl 118.82(8) 5_655 .
O1 Cs Cl 61.18(8) . .
O2 Cs Cl 93.97(5) 5_655 .
O2 Cs Cl 86.03(5) . .
O1 Cs Cl 124.59(7) 5_665 .
O1 Cs Cl 55.41(7) 1_545 .
O3 Cs Cl 112.81(9) 6 .
O3 Cs Cl 67.19(9) 2_655 .
O2 Cs Cl 81.21(5) 1_545 .
O2 Cs Cl 98.79(5) 5_665 .
Cl Cs Cl 180.00(3) 5_655 .
O5 Fe1 O7 93.60(10) . 3_445
O5 Fe1 O3 177.55(8) . .
O7 Fe1 O3 84.32(10) 3_445 .
O5 Fe1 O6 101.53(14) . 2_645
O7 Fe1 O6 91.87(9) 3_445 2_645
O3 Fe1 O6 79.89(14) . 2_645
O5 Fe1 O4 94.08(12) . .
O7 Fe1 O4 98.47(9) 3_445 .
O3 Fe1 O4 84.94(12) . .
O6 Fe1 O4 160.70(8) 2_645 .
O5 Fe1 Na 128.80(7) . 3_445
O7 Fe1 Na 41.18(7) 3_445 3_445
O3 Fe1 Na 48.78(7) . 3_445
O6 Fe1 Na 102.21(9) 2_645 3_445
O4 Fe1 Na 75.97(9) . 3_445
O5 Fe1 Na 139.85(9) . 2_645
O7 Fe1 Na 71.37(10) 3_445 2_645
O3 Fe1 Na 40.52(8) . 2_645
O6 Fe1 Na 44.55(8) 2_645 2_645
O4 Fe1 Na 124.28(6) . 2_645
Na Fe1 Na 60.56(4) 3_445 2_645
O5 Fe1 Cs 129.91(10) . 2_655
O7 Fe1 Cs 131.73(6) 3_445 2_655
O3 Fe1 Cs 52.51(10) . 2_655
O6 Fe1 Cs 63.22(9) 2_645 2_655
O4 Fe1 Cs 98.00(8) . 2_655
Na Fe1 Cs 101.28(6) 3_445 2_655
Na Fe1 Cs 61.87(11) 2_645 2_655
O1 Fe2 O1 162.77(11) 2_655 .
O1 Fe2 O4 85.76(13) 2_655 .
O1 Fe2 O4 97.00(13) . .
O1 Fe2 O4 97.00(13) 2_655 2_655
O1 Fe2 O4 85.76(13) . 2_655
O4 Fe2 O4 161.57(10) . 2_655
O1 Fe2 Cl 98.61(6) 2_655 .
O1 Fe2 Cl 98.61(6) . .
O4 Fe2 Cl 80.79(5) . .
O4 Fe2 Cl 80.79(5) 2_655 .
O1 Fe2 Cs 146.91(7) 2_655 .
O1 Fe2 Cs 47.79(9) . .
O4 Fe2 Cs 70.18(8) . .
O4 Fe2 Cs 99.30(9) 2_655 .
Cl Fe2 Cs 56.35(6) . .
O1 Fe2 Cs 47.79(9) 2_655 2_655
O1 Fe2 Cs 146.91(7) . 2_655
O4 Fe2 Cs 99.30(9) . 2_655
O4 Fe2 Cs 70.18(8) 2_655 2_655
Cl Fe2 Cs 56.35(6) . 2_655
Cs Fe2 Cs 112.70(12) . 2_655
O3 Na O7 149.83(9) 2_665 .
O3 Na O6 92.58(11) 2_665 4_655
O7 Na O6 115.54(9) . 4_655
O3 Na O5 87.52(13) 2_665 5_665
O7 Na O5 94.89(14) . 5_665
O6 Na O5 105.14(10) 4_655 5_665
O3 Na O6 68.97(11) 2_665 .
O7 Na O6 86.12(12) . .
O6 Na O6 121.76(11) 4_655 .
O5 Na O6 127.28(10) 5_665 .
O3 Na O3 122.88(12) 2_665 3
O7 Na O3 68.84(10) . 3
O6 Na O3 59.31(10) 4_655 3
O5 Na O3 144.12(8) 5_665 3
O6 Na O3 84.74(10) . 3
O3 Na P2 106.75(10) 2_665 4_655
O7 Na P2 94.53(8) . 4_655
O6 Na P2 29.64(6) 4_655 4_655
O5 Na P2 130.31(8) 5_665 4_655
O6 Na P2 101.97(11) . 4_655
O3 Na P2 30.03(6) 3 4_655
O3 Na P1 126.47(9) 2_665 5_665
O7 Na P1 26.05(6) . 5_665
O6 Na P1 140.87(7) 4_655 5_665
O5 Na P1 81.51(12) 5_665 5_665
O6 Na P1 76.98(12) . 5_665
O3 Na P1 92.47(9) 3 5_665
P2 Na P1 120.11(6) 4_655 5_665
O3 Na P1 70.03(11) 2_665 5_675
O7 Na P1 119.66(13) . 5_675
O6 Na P1 86.68(9) 4_655 5_675
O5 Na P1 25.88(5) 5_665 5_675
O6 Na P1 130.31(8) . 5_675
O3 Na P1 142.30(7) 3 5_675
P2 Na P1 115.83(6) 4_655 5_675
P1 Na P1 107.22(12) 5_665 5_675
O3 Na P2 84.28(10) 2_665 .
O7 Na P2 66.92(9) . .
O6 Na P2 142.47(9) 4_655 .
O5 Na P2 112.04(8) 5_665 .
O6 Na P2 24.20(5) . .
O3 Na P2 91.34(8) 3 .
P2 Na P2 116.52(7) 4_655 .
P1 Na P2 53.35(8) 5_665 .
P1 Na P2 126.27(6) 5_675 .
O3 Na Fe1 159.08(8) 2_665 3
O7 Na Fe1 35.78(6) . 3
O6 Na Fe1 80.78(9) 4_655 3
O5 Na Fe1 113.34(10) 5_665 3
O6 Na Fe1 97.61(9) . 3
O3 Na Fe1 37.32(8) 3 3
P2 Na Fe1 59.04(6) 4_655 3
P1 Na Fe1 61.80(6) 5_665 3
P1 Na Fe1 128.76(8) 5_675 3
P2 Na Fe1 88.98(8) . 3
O3 Na Fe1 35.78(6) 2_665 2_665
O7 Na Fe1 123.41(8) . 2_665
O6 Na Fe1 98.14(10) 4_655 2_665
O5 Na Fe1 119.51(11) 5_665 2_665
O6 Na Fe1 37.42(7) . 2_665
O3 Na Fe1 95.61(11) 3 2_665
P2 Na Fe1 94.48(11) 4_655 2_665
P1 Na Fe1 112.14(8) 5_665 2_665
P1 Na Fe1 105.64(8) 5_675 2_665
P2 Na Fe1 59.19(4) . 2_665
Fe1 Na Fe1 125.19(5) 3 2_665
Fe2 Cl Cs 86.670(18) . .
Fe2 Cl Cs 86.670(18) . 2_655
Cs Cl Cs 173.34(4) . 2_655
O7 P1 O5 113.95(12) 5_665 1_565
O7 P1 O4 114.24(13) 5_665 .
O5 P1 O4 113.31(13) 1_565 .
O7 P1 O2 105.17(15) 5_665 .
O5 P1 O2 106.62(11) 1_565 .
O4 P1 O2 102.14(14) . .
O7 P1 Na 43.86(9) 5_665 5_665
O5 P1 Na 151.32(9) 1_565 5_665
O4 P1 Na 94.68(14) . 5_665
O2 P1 Na 71.57(10) . 5_665
O7 P1 Na 81.51(11) 5_665 5_675
O5 P1 Na 44.65(11) 1_565 5_675
O4 P1 Na 157.96(8) . 5_675
O2 P1 Na 87.43(11) . 5_675
Na P1 Na 107.22(12) 5_665 5_675
O7 P1 Cs 137.88(11) 5_665 1_565
O5 P1 Cs 57.44(9) 1_565 1_565
O4 P1 Cs 105.74(9) . 1_565
O2 P1 Cs 51.88(9) . 1_565
Na P1 Cs 122.41(7) 5_665 1_565
Na P1 Cs 64.64(5) 5_675 1_565
O1 P2 O6 115.16(11) . .
O1 P2 O3 113.56(11) . 2_655
O6 P2 O3 112.13(14) . 2_655
O1 P2 O2 100.12(12) . 5_665
O6 P2 O2 107.60(13) . 5_665
O3 P2 O2 107.05(11) 2_655 5_665
O1 P2 Na 146.49(12) . 4_645
O6 P2 Na 52.62(9) . 4_645
O3 P2 Na 60.45(9) 2_655 4_645
O2 P2 Na 113.24(11) 5_665 4_645
O1 P2 Na 129.26(8) . .
O6 P2 Na 42.68(11) . .
O3 P2 Na 117.18(10) 2_655 .
O2 P2 Na 65.64(8) 5_665 .
Na P2 Na 66.68(6) 4_645 .
O1 P2 Cs 62.00(8) . .
O6 P2 Cs 176.34(9) . .
O3 P2 Cs 71.48(11) 2_655 .
O2 P2 Cs 71.31(10) 5_665 .
Na P2 Cs 131.04(5) 4_645 .
Na P2 Cs 136.74(9) . .
O1 P2 Cs 61.47(8) . 1_565
O6 P2 Cs 84.25(12) . 1_565
O3 P2 Cs 162.42(8) 2_655 1_565
O2 P2 Cs 59.94(8) 5_665 1_565
Na P2 Cs 133.76(5) 4_645 1_565
Na P2 Cs 70.13(7) . 1_565
Cs P2 Cs 92.24(9) . 1_565
P2 O1 Fe2 130.73(15) . .
P2 O1 Cs 93.18(9) . .
Fe2 O1 Cs 105.30(11) . .
P2 O1 Cs 94.30(9) . 1_565
Fe2 O1 Cs 120.12(10) . 1_565
Cs O1 Cs 109.49(14) . 1_565
P2 O2 P1 134.01(14) 5_665 .
P2 O2 Cs 94.08(9) 5_665 .
P1 O2 Cs 125.15(11) . .
P2 O2 Cs 82.31(8) 5_665 1_565
P1 O2 Cs 106.31(10) . 1_565
Cs O2 Cs 104.48(9) . 1_565
P2 O3 Fe1 124.94(12) 2_655 .
P2 O3 Na 131.26(14) 2_655 2_645
Fe1 O3 Na 103.69(12) . 2_645
P2 O3 Na 89.52(11) 2_655 3_445
Fe1 O3 Na 93.90(12) . 3_445
Na O3 Na 90.14(10) 2_645 3_445
P2 O3 Cs 83.63(10) 2_655 2_655
Fe1 O3 Cs 97.92(12) . 2_655
Na O3 Cs 87.19(10) 2_645 2_655
Na O3 Cs 168.17(8) 3_445 2_655
P1 O4 Fe1 128.16(11) . .
P1 O4 Fe2 124.71(12) . .
Fe1 O4 Fe2 106.57(9) . .
P1 O5 Fe1 130.82(12) 1_545 .
P1 O5 Na 109.47(13) 1_545 5_665
Fe1 O5 Na 113.02(14) . 5_665
P1 O5 Cs 101.72(10) 1_545 .
Fe1 O5 Cs 107.50(8) . .
Na O5 Cs 82.04(8) 5_665 .
P2 O6 Fe1 136.16(12) . 2_665
P2 O6 Na 97.73(13) . 4_645
Fe1 O6 Na 111.81(12) 2_665 4_645
P2 O6 Na 113.12(15) . .
Fe1 O6 Na 98.03(13) 2_665 .
Na O6 Na 91.85(10) 4_645 .
P1 O7 Fe1 146.72(14) 5_665 3
P1 O7 Na 110.08(12) 5_665 .
Fe1 O7 Na 103.04(9) 3 .

loop_
_geom_bond_atom_site_label_1
_geom_bond_atom_site_label_2
_geom_bond_distance
_geom_bond_site_symmetry_2
Cs O1 3.173(4) 5_655
Cs O1 3.173(4) .
Cs O2 3.180(3) 5_655
Cs O2 3.180(3) .
Cs O1 3.229(4) 5_665
Cs O1 3.229(4) 1_545
Cs O3 3.423(3) 6
Cs O3 3.423(3) 2_655
Cs O2 3.429(4) 1_545
Cs O2 3.429(4) 5_665
Cs Cl 3.445(6) 5_655
Cs Cl 3.445(6) .
Fe1 O5 2.062(3) .
Fe1 O7 2.103(2) 3_445
Fe1 O3 2.129(3) .
Fe1 O6 2.171(3) 2_645
Fe1 O4 2.183(3) .
Fe1 Na 3.504(3) 3_445
Fe1 Na 3.538(5) 2_645
Fe1 Cs 4.273(6) 2_655
Fe2 O1 1.938(3) 2_655
Fe2 O1 1.938(3) .
Fe2 O4 2.331(2) .
Fe2 O4 2.331(2) 2_655
Fe2 Cl 2.489(3) .
Fe2 Cs 4.132(5) 2_655
Na O3 2.366(3) 2_665
Na O7 2.368(3) .
Na O6 2.435(3) 4_655
Na O5 2.448(4) 5_665
Na O6 2.507(3) .
Na O3 2.641(3) 3
Na P2 3.036(2) 4_655
Na P1 3.210(4) 5_665
Na P1 3.284(4) 5_675
Na P2 3.400(3) .
Na Fe1 3.504(3) 3
Na Fe1 3.538(5) 2_665
Cl Cs 3.445(6) 2_655
P1 O7 1.501(2) 5_665
P1 O5 1.520(3) 1_565
P1 O4 1.521(3) .
P1 O2 1.620(3) .
P1 Na 3.210(4) 5_665
P1 Na 3.284(4) 5_675
P1 Cs 4.184(2) 1_565
P2 O1 1.508(2) .
P2 O6 1.515(2) .
P2 O3 1.520(3) 2_655
P2 O2 1.609(4) 5_665
P2 Na 3.036(2) 4_645
P2 Cs 3.665(3) 1_565
O1 Cs 3.229(4) 1_565
O2 P2 1.609(4) 5_665
O2 Cs 3.429(4) 1_565
O3 P2 1.520(3) 2_655
O3 Na 2.366(3) 2_645
O3 Na 2.641(3) 3_445
O3 Cs 3.423(3) 2_655
O5 P1 1.520(3) 1_545
O5 Na 2.448(4) 5_665
O6 Fe1 2.171(3) 2_665
O6 Na 2.435(2) 4_645
O7 P1 1.501(2) 5_665
O7 Fe1 2.103(2) 3
